data_7234113
loop_
_publ_author_name
'Wentao Xu'
'Youfu Zhou'
'Decai Huang'
'Mingyi Su'
'Kun Wang'
'Ming Xiang'
'Maochun Hong'

_publ_section_title
;
 Luminescent sensing profiles based on anion-responsive lanthanide(iii)
 quinolinecarboxylate materials: solid-state structures, photophysical
 properties, and anionic species recognition
;
_journal_name_full 'Journal of Materials Chemistry C'
_journal_page_first 2003
_journal_page_last 2015
_journal_paper_doi 10.1039/C4TC02369B
_journal_volume 3
_journal_year 2015
_chemical_formula_moiety 'C54 H48 N3 O9 Pr'
_chemical_formula_sum 'C54 H48 N3 O9 Pr'
_chemical_formula_weight 1023.86
_space_group_IT_number 2
_space_group_name_Hall '-P 1'
_space_group_name_H-M_alt 'P -1'
_symmetry_cell_setting triclinic
_symmetry_space_group_name_H-M 'P -1'
_atom_sites_solution_hydrogens geom
_atom_sites_solution_primary direct
_atom_sites_solution_secondary difmap
_cell_angle_alpha 86.856(3)
_cell_angle_beta 73.942(3)
_cell_angle_gamma 83.926(3)
_cell_formula_units_Z 2
_cell_length_a 11.9877(3)
_cell_length_b 12.8636(5)
_cell_length_c 15.9294(6)
_cell_measurement_reflns_used 10459
_cell_measurement_temperature 100.00(18)
_cell_measurement_theta_max 73.1510
_cell_measurement_theta_min 4.1110
_cell_volume 2346.46(14)
_computing_structure_refinement 'SHELXL-97 (Sheldrick, 1997)'
_computing_structure_solution 'SHELXS-97 (Sheldrick, 1990)'
_diffrn_ambient_temperature 100.00(18)
_diffrn_measured_fraction_theta_full 0.971
_diffrn_measured_fraction_theta_max 0.971
_diffrn_measurement_device_type 'SuperNova, Dual, Cu at zero, Atlas'
_diffrn_measurement_method \w
_diffrn_radiation_monochromator mirror
_diffrn_radiation_source 'SuperNova (Cu) X-ray Source'
_diffrn_radiation_type CuK\a
_diffrn_radiation_wavelength 1.54178
_diffrn_reflns_av_R_equivalents 0.0222
_diffrn_reflns_av_sigmaI/netI 0.0312
_diffrn_reflns_limit_h_max 14
_diffrn_reflns_limit_h_min -9
_diffrn_reflns_limit_k_max 15
_diffrn_reflns_limit_k_min -15
_diffrn_reflns_limit_l_max 19
_diffrn_reflns_limit_l_min -19
_diffrn_reflns_number 17772
_diffrn_reflns_theta_full 73.61
_diffrn_reflns_theta_max 73.61
_diffrn_reflns_theta_min 3.46
_exptl_absorpt_coefficient_mu 8.467
_exptl_absorpt_correction_T_max 1.00000
_exptl_absorpt_correction_T_min 0.56223
_exptl_absorpt_correction_type multi-scan
_exptl_absorpt_process_details
;
CrysAlisPro, Agilent Technologies,
Version 1.171.36.28 (release 01-02-2013 CrysAlis171 .NET)
(compiled Feb  1 2013,16:14:44)
Empirical absorption correction using spherical harmonics,
 implemented in SCALE3 ABSPACK scaling algorithm.
;
_exptl_crystal_colour Yellow
_exptl_crystal_density_diffrn 1.449
_exptl_crystal_density_method 'not measured'
_exptl_crystal_description Prism
_exptl_crystal_F_000 1048
_exptl_crystal_size_max 0.2000
_exptl_crystal_size_mid 0.1000
_exptl_crystal_size_min 0.1000
_refine_diff_density_max 1.005
_refine_diff_density_min -1.087
_refine_diff_density_rms 0.082
_refine_ls_extinction_method none
_refine_ls_goodness_of_fit_ref 1.052
_refine_ls_hydrogen_treatment mixed
_refine_ls_matrix_type full
_refine_ls_number_parameters 611
_refine_ls_number_reflns 9160
_refine_ls_number_restraints 2
_refine_ls_restrained_S_all 1.052
_refine_ls_R_factor_all 0.0361
_refine_ls_R_factor_gt 0.0331
_refine_ls_shift/su_max 0.001
_refine_ls_shift/su_mean 0.000
_refine_ls_structure_factor_coef Fsqd
_refine_ls_weighting_details 'calc w=1/[\s^2^(Fo^2^)+(0.0489P)^2^+2.7257P] where P=(Fo^2^+2Fc^2^)/3'
_refine_ls_weighting_scheme calc
_refine_ls_wR_factor_gt 0.0864
_refine_ls_wR_factor_ref 0.0888
_reflns_number_gt 8566
_reflns_number_total 9160
_reflns_threshold_expression >2sigma(I)
_cod_data_source_file 1000001.cif
_cod_data_source_block PCOD1000001
_cod_original_sg_symbol_H-M P-1
_cod_database_code 7234113

loop_
_symmetry_equiv_pos_as_xyz
'x, y, z'
'-x, -y, -z'

loop_
_atom_site_label
_atom_site_type_symbol
_atom_site_fract_x
_atom_site_fract_y
_atom_site_fract_z
_atom_site_U_iso_or_equiv
_atom_site_adp_type
_atom_site_occupancy
_atom_site_symmetry_multiplicity
_atom_site_calc_flag
_atom_site_refinement_flags
_atom_site_disorder_assembly
_atom_site_disorder_group
Pr1 Pr 0.904683(13) 0.472563(13) 0.127268(10) 0.01961(6) Uani 1 1 d . . .
O7 O 0.72163(18) 0.38892(17) 0.19204(14) 0.0250(4) Uani 1 1 d D . .
O3 O 0.7632(2) 0.63110(19) 0.17245(16) 0.0335(5) Uani 1 1 d . . .
O1 O 1.00871(19) 0.39201(16) -0.02481(14) 0.0239(4) Uani 1 1 d . . .
O5 O 0.78147(18) 0.50655(17) 0.02550(13) 0.0233(4) Uani 1 1 d . . .
O4 O 0.8933(2) 0.6025(2) 0.24662(15) 0.0352(6) Uani 1 1 d . . .
O2 O 0.9498(2) 0.28003(19) 0.08418(15) 0.0353(6) Uani 1 1 d . . .
O8 O 0.9422(2) 0.3565(2) 0.25418(17) 0.0416(6) Uani 1 1 d D . .
O6 O 0.88695(18) 0.54369(19) -0.11148(14) 0.0277(5) Uani 1 1 d . . .
N2 N 0.6273(3) 0.9373(3) 0.3624(2) 0.0461(8) Uani 1 1 d . . .
N3 N 0.4808(2) 0.5868(2) -0.14083(16) 0.0215(5) Uani 1 1 d . . .
N1 N 1.0210(2) 0.0539(2) -0.17564(18) 0.0262(6) Uani 1 1 d . . .
C4 C 1.1450(3) 0.1020(3) 0.0075(2) 0.0273(7) Uani 1 1 d . . .
H4 H 1.1410 0.1530 0.0494 0.033 Uiso 1 1 calc R . .
C17 C 0.8072(3) 0.6562(3) 0.2303(2) 0.0295(7) Uani 1 1 d . . .
C16 C 0.8682(3) 0.2494(3) -0.2852(2) 0.0350(8) Uani 1 1 d . . .
H16 H 0.9079 0.3069 -0.2776 0.042 Uiso 1 1 calc R . .
C8 C 1.0841(3) 0.0426(2) -0.1156(2) 0.0250(6) Uani 1 1 d . . .
C33 C 0.7927(3) 0.5363(2) -0.0523(2) 0.0225(6) Uani 1 1 d . . .
C1 C 0.9895(3) 0.2994(2) 0.0046(2) 0.0237(6) Uani 1 1 d . . .
C27 C 0.5484(3) 0.9916(3) 0.2426(3) 0.0380(8) Uani 1 1 d . . .
C40 C 0.4802(3) 0.6269(2) -0.06269(19) 0.0209(6) Uani 1 1 d . . .
C10 C 0.9575(3) 0.1440(3) -0.1798(2) 0.0248(6) Uani 1 1 d . . .
C32 C 0.5289(3) 0.9753(3) 0.1627(3) 0.0437(9) Uani 1 1 d . . .
H32 H 0.5628 0.9131 0.1325 0.052 Uiso 1 1 calc R . .
C2 C 1.0091(3) 0.2148(2) -0.0604(2) 0.0239(6) Uani 1 1 d . . .
C44 C 0.5008(3) 0.4385(3) -0.2855(2) 0.0283(7) Uani 1 1 d . . .
H44 H 0.4431 0.4167 -0.2356 0.034 Uiso 1 1 calc R . .
C24 C 0.6962(4) 0.8713(3) 0.4016(3) 0.0453(10) Uani 1 1 d . . .
C6 C 1.2208(3) -0.0664(3) -0.0556(2) 0.0332(8) Uani 1 1 d . . .
H6 H 1.2703 -0.1292 -0.0562 0.040 Uiso 1 1 calc R . .
C26 C 0.6217(3) 0.9155(3) 0.2835(2) 0.0360(8) Uani 1 1 d . . .
C47 C 0.6668(3) 0.5041(3) -0.4328(2) 0.0386(8) Uani 1 1 d . . .
H47 H 0.7224 0.5275 -0.4834 0.046 Uiso 1 1 calc R . .
C46 C 0.5868(3) 0.4380(3) -0.4407(2) 0.0409(9) Uani 1 1 d . . .
H46 H 0.5884 0.4152 -0.4968 0.049 Uiso 1 1 calc R . .
C41 C 0.6832(3) 0.5289(2) -0.1621(2) 0.0229(6) Uani 1 1 d . . .
H41 H 0.7530 0.4970 -0.1996 0.027 Uiso 1 1 calc R . .
C9 C 0.9526(3) 0.2276(2) -0.1243(2) 0.0253(6) Uani 1 1 d . . .
H9 H 0.9100 0.2925 -0.1315 0.030 Uiso 1 1 calc R . .
C25 C 0.6817(3) 0.8236(3) 0.2411(2) 0.0334(8) Uani 1 1 d . . .
H25 H 0.6736 0.8089 0.1854 0.040 Uiso 1 1 calc R . .
C31 C 0.4608(4) 1.0482(4) 0.1257(3) 0.0520(11) Uani 1 1 d . . .
H31 H 0.4485 1.0353 0.0710 0.062 Uiso 1 1 calc R . .
C35 C 0.5795(3) 0.6165(2) -0.02942(19) 0.0208(6) Uani 1 1 d . . .
C28 C 0.4980(4) 1.0842(3) 0.2849(3) 0.0491(10) Uani 1 1 d . . .
H28 H 0.5101 1.0975 0.3397 0.059 Uiso 1 1 calc R . .
C18 C 0.7513(3) 0.7551(3) 0.2785(2) 0.0314(7) Uani 1 1 d . . .
C49 C 0.7005(3) 0.2922(3) 0.2413(2) 0.0318(7) Uani 1 1 d . . .
H49A H 0.7754 0.2486 0.2346 0.038 Uiso 1 1 calc R . .
H49B H 0.6496 0.2535 0.2174 0.038 Uiso 1 1 calc R . .
C30 C 0.4112(4) 1.1393(4) 0.1685(4) 0.0588(13) Uani 1 1 d . . .
H30 H 0.3642 1.1892 0.1437 0.071 Uiso 1 1 calc R . .
C38 C 0.3712(3) 0.7275(2) 0.0621(2) 0.0254(6) Uani 1 1 d . . .
H38 H 0.3013 0.7659 0.0933 0.031 Uiso 1 1 calc R . .
C21 C 0.8364(5) 0.7483(4) 0.4893(3) 0.0571(12) Uani 1 1 d . . .
H21 H 0.8852 0.7080 0.5193 0.068 Uiso 1 1 calc R . .
C48 C 0.6657(3) 0.5364(3) -0.3508(2) 0.0315(7) Uani 1 1 d . . .
H48 H 0.7219 0.5804 -0.3451 0.038 Uiso 1 1 calc R . .
C39 C 0.3758(3) 0.6825(2) -0.0145(2) 0.0226(6) Uani 1 1 d . . .
H39 H 0.3086 0.6885 -0.0357 0.027 Uiso 1 1 calc R . .
C7 C 1.1567(3) -0.0511(3) -0.1143(2) 0.0299(7) Uani 1 1 d . . .
H7 H 1.1607 -0.1039 -0.1547 0.036 Uiso 1 1 calc R . .
C43 C 0.5818(3) 0.5040(3) -0.2764(2) 0.0250(6) Uani 1 1 d . . .
C50 C 0.6433(3) 0.3103(3) 0.3376(2) 0.0385(8) Uani 1 1 d . . .
H50A H 0.6917 0.3515 0.3609 0.058 Uiso 1 1 calc R . .
H50B H 0.6353 0.2428 0.3692 0.058 Uiso 1 1 calc R . .
H50C H 0.5661 0.3482 0.3449 0.058 Uiso 1 1 calc R . .
C29 C 0.4307(4) 1.1570(3) 0.2479(4) 0.0594(13) Uani 1 1 d . . .
H29 H 0.3975 1.2198 0.2774 0.071 Uiso 1 1 calc R . .
C3 C 1.0794(3) 0.1206(2) -0.0540(2) 0.0249(6) Uani 1 1 d . . .
C37 C 0.4697(3) 0.7175(3) 0.0955(2) 0.0272(7) Uani 1 1 d . . .
H37 H 0.4652 0.7487 0.1491 0.033 Uiso 1 1 calc R . .
C5 C 1.2147(3) 0.0099(3) 0.0064(2) 0.0318(7) Uani 1 1 d . . .
H5 H 1.2591 -0.0025 0.0475 0.038 Uiso 1 1 calc R . .
C12 C 0.8250(3) 0.0705(3) -0.2534(2) 0.0345(8) Uani 1 1 d . . .
H12 H 0.8357 0.0052 -0.2243 0.041 Uiso 1 1 calc R . .
C42 C 0.5799(3) 0.5417(2) -0.18969(19) 0.0225(6) Uani 1 1 d . . .
C23 C 0.6989(5) 0.8976(4) 0.4861(3) 0.0646(14) Uani 1 1 d . . .
H23 H 0.6522 0.9573 0.5133 0.078 Uiso 1 1 calc R . .
C11 C 0.8842(3) 0.1546(3) -0.2420(2) 0.0284(7) Uani 1 1 d . . .
C22 C 0.7678(6) 0.8380(4) 0.5283(3) 0.0677(15) Uani 1 1 d . . .
H22 H 0.7698 0.8569 0.5846 0.081 Uiso 1 1 calc R . .
C34 C 0.6834(3) 0.5623(2) -0.08177(19) 0.0216(6) Uani 1 1 d . . .
C52 C 0.9345(6) 0.4080(5) 0.3963(4) 0.0733(16) Uani 1 1 d . . .
H52A H 0.8646 0.4510 0.3899 0.110 Uiso 1 1 calc R . .
H52B H 0.9768 0.4476 0.4263 0.110 Uiso 1 1 calc R . .
H52C H 0.9116 0.3443 0.4306 0.110 Uiso 1 1 calc R . .
C36 C 0.5718(3) 0.6629(2) 0.0508(2) 0.0244(6) Uani 1 1 d . . .
H36 H 0.6374 0.6563 0.0739 0.029 Uiso 1 1 calc R . .
C45 C 0.5048(3) 0.4050(3) -0.3679(2) 0.0353(8) Uani 1 1 d . . .
H45 H 0.4506 0.3592 -0.3740 0.042 Uiso 1 1 calc R . .
C20 C 0.8335(4) 0.7186(3) 0.4084(2) 0.0420(9) Uani 1 1 d . . .
H20 H 0.8787 0.6571 0.3834 0.050 Uiso 1 1 calc R . .
C19 C 0.7626(3) 0.7799(3) 0.3623(2) 0.0361(8) Uani 1 1 d . . .
C14 C 0.7353(4) 0.1772(4) -0.3496(3) 0.0498(11) Uani 1 1 d . . .
H14 H 0.6840 0.1853 -0.3860 0.060 Uiso 1 1 calc R . .
C15 C 0.7945(4) 0.2604(4) -0.3392(3) 0.0489(10) Uani 1 1 d . . .
H15 H 0.7845 0.3251 -0.3692 0.059 Uiso 1 1 calc R . .
C51 C 1.0112(4) 0.3793(4) 0.3084(3) 0.0449(9) Uani 1 1 d . . .
H51A H 1.0577 0.4380 0.2822 0.054 Uiso 1 1 calc R . .
H51B H 1.0657 0.3175 0.3138 0.054 Uiso 1 1 calc R . .
C13 C 0.7507(3) 0.0825(4) -0.3071(3) 0.0429(9) Uani 1 1 d . . .
H13 H 0.7104 0.0255 -0.3146 0.052 Uiso 1 1 calc R . .
O9 O 0.9558(3) 0.1370(2) 0.27442(19) 0.0510(7) Uani 1 1 d . . .
H9A H 0.9790 0.0853 0.2420 0.061 Uiso 1 1 calc R . .
C54 C 0.9452(7) 0.0751(7) 0.4200(4) 0.112(3) Uani 1 1 d . . .
H54A H 0.9768 0.0017 0.4131 0.168 Uiso 1 1 calc R . .
H54B H 0.8908 0.0841 0.4782 0.168 Uiso 1 1 calc R . .
H54C H 1.0091 0.1193 0.4132 0.168 Uiso 1 1 calc R . .
C53 C 0.8857(5) 0.1045(5) 0.3555(4) 0.0706(15) Uani 1 1 d . . .
H53A H 0.8457 0.0443 0.3464 0.085 Uiso 1 1 calc R . .
H53B H 0.8248 0.1620 0.3783 0.085 Uiso 1 1 calc R . .
HO7 H 0.662(2) 0.4025(19) 0.174(3) 0.085 Uiso 1 1 d D . .
HO8 H 0.9185 0.2981 0.2719 0.085 Uiso 1 1 d RD . .

loop_
_atom_site_aniso_label
_atom_site_aniso_U_11
_atom_site_aniso_U_22
_atom_site_aniso_U_33
_atom_site_aniso_U_23
_atom_site_aniso_U_13
_atom_site_aniso_U_12
Pr1 0.01424(9) 0.02880(10) 0.01703(9) -0.00230(6) -0.00752(6) 0.00202(6)
O7 0.0177(10) 0.0325(11) 0.0262(11) 0.0034(9) -0.0106(9) 0.0012(9)
O3 0.0273(12) 0.0377(13) 0.0383(13) -0.0140(11) -0.0139(10) 0.0051(10)
O1 0.0240(11) 0.0238(10) 0.0248(11) -0.0024(8) -0.0086(9) 0.0002(8)
O5 0.0176(10) 0.0341(11) 0.0196(10) 0.0010(8) -0.0089(8) 0.0015(9)
O4 0.0341(13) 0.0488(15) 0.0260(12) -0.0089(10) -0.0125(10) -0.0030(11)
O2 0.0438(15) 0.0301(12) 0.0255(12) -0.0006(9) -0.0008(10) 0.0019(11)
O8 0.0375(14) 0.0624(18) 0.0323(13) 0.0153(12) -0.0211(11) -0.0148(13)
O6 0.0162(10) 0.0443(13) 0.0241(11) 0.0026(9) -0.0099(9) 0.0010(9)
N2 0.053(2) 0.0443(19) 0.0351(17) -0.0100(14) -0.0027(15) 0.0002(16)
N3 0.0175(12) 0.0270(13) 0.0210(12) 0.0011(10) -0.0089(10) 0.0019(10)
N1 0.0203(13) 0.0286(14) 0.0285(14) -0.0044(11) -0.0052(11) 0.0011(11)
C4 0.0225(16) 0.0309(16) 0.0278(16) -0.0017(13) -0.0063(13) 0.0003(13)
C17 0.0207(16) 0.0406(19) 0.0241(16) -0.0048(13) -0.0013(12) 0.0002(14)
C16 0.0329(19) 0.042(2) 0.0296(17) -0.0045(15) -0.0106(14) 0.0041(15)
C8 0.0196(15) 0.0244(15) 0.0293(16) -0.0001(12) -0.0049(12) 0.0000(12)
C33 0.0173(14) 0.0258(15) 0.0254(15) -0.0025(12) -0.0092(12) 0.0032(11)
C1 0.0169(14) 0.0275(15) 0.0253(15) -0.0009(12) -0.0055(12) 0.0034(12)
C27 0.0277(18) 0.0357(19) 0.045(2) -0.0022(16) 0.0007(15) -0.0045(15)
C40 0.0178(14) 0.0235(14) 0.0214(14) 0.0022(11) -0.0072(11) 0.0013(11)
C10 0.0203(15) 0.0284(15) 0.0235(15) -0.0001(12) -0.0031(12) 0.0000(12)
C32 0.031(2) 0.046(2) 0.048(2) 0.0003(18) -0.0036(17) 0.0002(17)
C2 0.0191(15) 0.0244(15) 0.0251(15) -0.0006(12) -0.0020(12) 0.0017(12)
C44 0.0223(16) 0.0399(18) 0.0241(15) -0.0047(13) -0.0115(13) 0.0074(13)
C24 0.056(3) 0.045(2) 0.031(2) -0.0089(16) -0.0060(18) -0.0021(19)
C6 0.0252(17) 0.0271(16) 0.044(2) 0.0038(14) -0.0070(15) 0.0054(13)
C26 0.0313(19) 0.0364(19) 0.0360(19) -0.0054(15) -0.0003(15) -0.0048(15)
C47 0.0344(19) 0.055(2) 0.0222(16) -0.0004(15) -0.0059(14) 0.0089(17)
C46 0.043(2) 0.058(2) 0.0232(17) -0.0109(16) -0.0164(15) 0.0153(18)
C41 0.0159(14) 0.0303(16) 0.0222(14) 0.0002(12) -0.0071(11) 0.0035(12)
C9 0.0213(15) 0.0250(15) 0.0275(16) -0.0004(12) -0.0056(12) 0.0039(12)
C25 0.0281(18) 0.042(2) 0.0285(17) -0.0096(15) -0.0039(14) -0.0038(15)
C31 0.036(2) 0.062(3) 0.054(3) 0.011(2) -0.0076(19) -0.005(2)
C35 0.0183(14) 0.0238(14) 0.0213(14) 0.0016(11) -0.0087(11) 0.0018(11)
C28 0.039(2) 0.038(2) 0.067(3) -0.0055(19) -0.008(2) -0.0031(17)
C18 0.0265(17) 0.0402(19) 0.0257(16) -0.0063(14) -0.0020(13) -0.0066(14)
C49 0.0299(18) 0.0363(18) 0.0306(17) 0.0009(14) -0.0122(14) 0.0008(14)
C30 0.042(2) 0.044(2) 0.085(4) 0.018(2) -0.014(2) -0.0029(19)
C38 0.0194(15) 0.0273(15) 0.0278(16) -0.0027(12) -0.0060(12) 0.0058(12)
C21 0.079(3) 0.064(3) 0.033(2) -0.005(2) -0.024(2) -0.006(3)
C48 0.0254(17) 0.0422(19) 0.0263(16) 0.0012(14) -0.0094(13) 0.0047(14)
C39 0.0159(14) 0.0260(15) 0.0266(15) -0.0002(12) -0.0088(12) 0.0031(11)
C7 0.0264(17) 0.0212(15) 0.0392(18) -0.0023(13) -0.0059(14) 0.0028(13)
C43 0.0192(15) 0.0356(17) 0.0205(14) -0.0014(12) -0.0099(12) 0.0083(12)
C50 0.034(2) 0.049(2) 0.0305(18) 0.0020(16) -0.0080(15) 0.0029(16)
C29 0.045(3) 0.035(2) 0.092(4) -0.005(2) -0.009(3) -0.0008(19)
C3 0.0188(15) 0.0271(16) 0.0260(15) -0.0009(12) -0.0031(12) 0.0024(12)
C37 0.0278(17) 0.0322(16) 0.0241(15) -0.0044(13) -0.0119(13) 0.0011(13)
C5 0.0238(16) 0.0353(18) 0.0348(18) 0.0055(14) -0.0091(14) 0.0038(14)
C12 0.0275(18) 0.044(2) 0.0306(17) -0.0086(15) -0.0057(14) 0.0006(15)
C42 0.0197(15) 0.0281(15) 0.0210(14) 0.0009(12) -0.0092(12) 0.0008(12)
C23 0.095(4) 0.058(3) 0.037(2) -0.018(2) -0.013(2) 0.008(3)
C11 0.0201(15) 0.0376(18) 0.0250(16) -0.0059(13) -0.0046(12) 0.0068(13)
C22 0.106(5) 0.069(3) 0.030(2) -0.017(2) -0.024(3) 0.007(3)
C34 0.0167(14) 0.0272(15) 0.0222(14) 0.0032(11) -0.0089(11) -0.0003(11)
C52 0.089(4) 0.075(4) 0.054(3) -0.009(3) -0.018(3) 0.001(3)
C36 0.0188(15) 0.0314(16) 0.0245(15) -0.0011(12) -0.0098(12) 0.0016(12)
C45 0.037(2) 0.0380(19) 0.0348(19) -0.0091(15) -0.0193(16) 0.0083(15)
C20 0.048(2) 0.050(2) 0.0288(18) -0.0069(16) -0.0114(17) -0.0043(18)
C19 0.036(2) 0.044(2) 0.0273(17) -0.0058(15) -0.0042(15) -0.0079(16)
C14 0.044(2) 0.065(3) 0.048(2) -0.018(2) -0.028(2) 0.013(2)
C15 0.055(3) 0.051(2) 0.043(2) -0.0028(18) -0.025(2) 0.017(2)
C51 0.040(2) 0.061(3) 0.041(2) 0.0003(19) -0.0226(18) -0.0049(19)
C13 0.0291(19) 0.058(2) 0.044(2) -0.0159(19) -0.0136(17) 0.0019(17)
O9 0.0567(19) 0.0554(18) 0.0403(16) -0.0115(13) -0.0155(14) 0.0089(15)
C54 0.098(5) 0.161(8) 0.060(4) 0.040(4) -0.012(4) 0.023(5)
C53 0.060(3) 0.094(4) 0.059(3) 0.015(3) -0.021(3) -0.013(3)

loop_
_atom_type_symbol
_atom_type_description
_atom_type_scat_dispersion_real
_atom_type_scat_dispersion_imag
_atom_type_scat_source
C C 0.0181 0.0091 'International Tables Vol C Tables 4.2.6.8 and 6.1.1.4'
N N 0.0311 0.0180 'International Tables Vol C Tables 4.2.6.8 and 6.1.1.4'
O O 0.0492 0.0322 'International Tables Vol C Tables 4.2.6.8 and 6.1.1.4'
Pr Pr -2.4164 10.2820 'International Tables Vol C Tables 4.2.6.8 and 6.1.1.4'
H H 0.0000 0.0000 'International Tables Vol C Tables 4.2.6.8 and 6.1.1.4'

loop_
_geom_angle_atom_site_label_1
_geom_angle_atom_site_label_2
_geom_angle_atom_site_label_3
_geom_angle
_geom_angle_site_symmetry_1
_geom_angle_site_symmetry_3
O6 Pr1 O1 71.51(7) 2_765 2_765
O6 Pr1 O5 134.81(7) 2_765 .
O1 Pr1 O5 74.00(7) 2_765 .
O6 Pr1 O7 144.12(7) 2_765 .
O1 Pr1 O7 143.92(7) 2_765 .
O5 Pr1 O7 72.48(7) . .
O6 Pr1 O3 127.22(8) 2_765 .
O1 Pr1 O3 76.86(8) 2_765 .
O5 Pr1 O3 69.89(7) . .
O7 Pr1 O3 79.46(8) . .
O6 Pr1 O8 72.33(8) 2_765 .
O1 Pr1 O8 140.64(8) 2_765 .
O5 Pr1 O8 145.08(8) . .
O7 Pr1 O8 74.50(8) . .
O3 Pr1 O8 114.64(9) . .
O6 Pr1 O4 84.90(8) 2_765 .
O1 Pr1 O4 85.72(8) 2_765 .
O5 Pr1 O4 120.66(8) . .
O7 Pr1 O4 100.13(8) . .
O3 Pr1 O4 51.18(8) . .
O8 Pr1 O4 76.10(9) . .
O6 Pr1 O2 81.67(8) 2_765 .
O1 Pr1 O2 119.67(7) 2_765 .
O5 Pr1 O2 91.03(8) . .
O7 Pr1 O2 74.01(8) . .
O3 Pr1 O2 151.08(8) . .
O8 Pr1 O2 69.07(9) . .
O4 Pr1 O2 145.02(8) . .
O6 Pr1 O1 72.38(7) 2_765 .
O1 Pr1 O1 70.10(8) 2_765 .
O5 Pr1 O1 68.99(7) . .
O7 Pr1 O1 109.00(7) . .
O3 Pr1 O1 132.62(7) . .
O8 Pr1 O1 112.48(8) . .
O4 Pr1 O1 150.85(8) . .
O2 Pr1 O1 50.30(7) . .
O6 Pr1 C17 106.57(9) 2_765 .
O1 Pr1 C17 80.11(8) 2_765 .
O5 Pr1 C17 95.15(8) . .
O7 Pr1 C17 89.95(8) . .
O3 Pr1 C17 25.49(9) . .
O8 Pr1 C17 95.86(10) . .
O4 Pr1 C17 25.69(9) . .
O2 Pr1 C17 160.22(9) . .
O1 Pr1 C17 149.00(8) . .
O6 Pr1 C1 77.76(8) 2_765 .
O1 Pr1 C1 95.60(8) 2_765 .
O5 Pr1 C1 77.49(8) . .
O7 Pr1 C1 89.88(8) . .
O3 Pr1 C1 147.36(8) . .
O8 Pr1 C1 91.48(9) . .
O4 Pr1 C1 161.16(8) . .
O2 Pr1 C1 24.87(8) . .
O1 Pr1 C1 25.59(8) . .
C17 Pr1 C1 172.33(9) . .
O6 Pr1 Pr1 67.78(5) 2_765 2_765
O1 Pr1 Pr1 36.50(5) 2_765 2_765
O5 Pr1 Pr1 67.10(5) . 2_765
O7 Pr1 Pr1 132.97(5) . 2_765
O3 Pr1 Pr1 107.13(6) . 2_765
O8 Pr1 Pr1 134.18(7) . 2_765
O4 Pr1 Pr1 120.57(6) . 2_765
O2 Pr1 Pr1 83.53(5) . 2_765
O1 Pr1 Pr1 33.60(5) . 2_765
C17 Pr1 Pr1 116.18(7) . 2_765
C1 Pr1 Pr1 59.13(6) . 2_765
C49 O7 Pr1 131.19(18) . .
C49 O7 HO7 103.4(14) . .
Pr1 O7 HO7 122.5(18) . .
C17 O3 Pr1 95.0(2) . .
C1 O1 Pr1 157.3(2) . 2_765
C1 O1 Pr1 92.18(18) . .
Pr1 O1 Pr1 109.90(8) 2_765 .
C33 O5 Pr1 138.17(19) . .
C17 O4 Pr1 92.2(2) . .
C1 O2 Pr1 95.04(19) . .
C51 O8 Pr1 125.5(2) . .
C51 O8 HO8 105.7 . .
Pr1 O8 HO8 128.8 . .
C33 O6 Pr1 139.10(19) . 2_765
C26 N2 C24 118.7(3) . .
C42 N3 C40 118.4(3) . .
C10 N1 C8 118.2(3) . .
C5 C4 C3 119.8(3) . .
C5 C4 H4 120.1 . .
C3 C4 H4 120.1 . .
O3 C17 O4 121.6(3) . .
O3 C17 C18 116.0(3) . .
O4 C17 C18 122.4(3) . .
O3 C17 Pr1 59.55(17) . .
O4 C17 Pr1 62.07(18) . .
C18 C17 Pr1 175.3(2) . .
C15 C16 C11 120.1(4) . .
C15 C16 H16 119.9 . .
C11 C16 H16 119.9 . .
N1 C8 C7 118.3(3) . .
N1 C8 C3 123.1(3) . .
C7 C8 C3 118.6(3) . .
O5 C33 O6 127.1(3) . .
O5 C33 C34 117.9(3) . .
O6 C33 C34 115.0(3) . .
O2 C1 O1 121.7(3) . .
O2 C1 C2 120.5(3) . .
O1 C1 C2 117.7(3) . .
O2 C1 Pr1 60.09(17) . .
O1 C1 Pr1 62.23(16) . .
C2 C1 Pr1 168.7(2) . .
C32 C27 C28 117.9(4) . .
C32 C27 C26 122.7(4) . .
C28 C27 C26 119.4(4) . .
N3 C40 C39 117.7(3) . .
N3 C40 C35 123.0(3) . .
C39 C40 C35 119.3(3) . .
N1 C10 C9 122.3(3) . .
N1 C10 C11 118.3(3) . .
C9 C10 C11 119.3(3) . .
C27 C32 C31 121.4(4) . .
C27 C32 H32 119.3 . .
C31 C32 H32 119.3 . .
C9 C2 C3 119.9(3) . .
C9 C2 C1 118.5(3) . .
C3 C2 C1 121.5(3) . .
C45 C44 C43 119.8(3) . .
C45 C44 H44 120.1 . .
C43 C44 H44 120.1 . .
N2 C24 C23 116.7(4) . .
N2 C24 C19 123.6(4) . .
C23 C24 C19 119.8(4) . .
C7 C6 C5 120.9(3) . .
C7 C6 H6 119.5 . .
C5 C6 H6 119.5 . .
N2 C26 C25 121.2(4) . .
N2 C26 C27 116.6(3) . .
C25 C26 C27 122.2(3) . .
C46 C47 C48 119.9(3) . .
C46 C47 H47 120.0 . .
C48 C47 H47 120.0 . .
C45 C46 C47 120.4(3) . .
C45 C46 H46 119.8 . .
C47 C46 H46 119.8 . .
C34 C41 C42 120.5(3) . .
C34 C41 H41 119.7 . .
C42 C41 H41 119.7 . .
C2 C9 C10 119.9(3) . .
C2 C9 H9 120.1 . .
C10 C9 H9 120.1 . .
C18 C25 C26 121.7(3) . .
C18 C25 H25 119.1 . .
C26 C25 H25 119.1 . .
C30 C31 C32 120.1(5) . .
C30 C31 H31 119.9 . .
C32 C31 H31 119.9 . .
C36 C35 C40 119.1(3) . .
C36 C35 C34 123.9(3) . .
C40 C35 C34 117.0(3) . .
C29 C28 C27 120.7(5) . .
C29 C28 H28 119.7 . .
C27 C28 H28 119.7 . .
C25 C18 C19 117.8(3) . .
C25 C18 C17 117.9(3) . .
C19 C18 C17 124.2(3) . .
O7 C49 C50 112.1(3) . .
O7 C49 H49A 109.2 . .
C50 C49 H49A 109.2 . .
O7 C49 H49B 109.2 . .
C50 C49 H49B 109.2 . .
H49A C49 H49B 107.9 . .
C31 C30 C29 119.1(5) . .
C31 C30 H30 120.5 . .
C29 C30 H30 120.5 . .
C39 C38 C37 120.6(3) . .
C39 C38 H38 119.7 . .
C37 C38 H38 119.7 . .
C20 C21 C22 120.7(5) . .
C20 C21 H21 119.6 . .
C22 C21 H21 119.6 . .
C47 C48 C43 120.0(3) . .
C47 C48 H48 120.0 . .
C43 C48 H48 120.0 . .
C38 C39 C40 120.4(3) . .
C38 C39 H39 119.8 . .
C40 C39 H39 119.8 . .
C6 C7 C8 120.6(3) . .
C6 C7 H7 119.7 . .
C8 C7 H7 119.7 . .
C44 C43 C48 119.5(3) . .
C44 C43 C42 121.3(3) . .
C48 C43 C42 119.2(3) . .
C49 C50 H50A 109.5 . .
C49 C50 H50B 109.5 . .
H50A C50 H50B 109.5 . .
C49 C50 H50C 109.5 . .
H50A C50 H50C 109.5 . .
H50B C50 H50C 109.5 . .
C30 C29 C28 120.8(5) . .
C30 C29 H29 119.6 . .
C28 C29 H29 119.6 . .
C4 C3 C2 123.9(3) . .
C4 C3 C8 119.7(3) . .
C2 C3 C8 116.3(3) . .
C36 C37 C38 120.5(3) . .
C36 C37 H37 119.8 . .
C38 C37 H37 119.8 . .
C4 C5 C6 120.4(3) . .
C4 C5 H5 119.8 . .
C6 C5 H5 119.8 . .
C13 C12 C11 120.0(4) . .
C13 C12 H12 120.0 . .
C11 C12 H12 120.0 . .
N3 C42 C41 122.3(3) . .
N3 C42 C43 118.3(3) . .
C41 C42 C43 119.5(3) . .
C22 C23 C24 120.3(5) . .
C22 C23 H23 119.8 . .
C24 C23 H23 119.8 . .
C16 C11 C12 119.5(3) . .
C16 C11 C10 120.4(3) . .
C12 C11 C10 120.0(3) . .
C23 C22 C21 120.6(4) . .
C23 C22 H22 119.7 . .
C21 C22 H22 119.7 . .
C41 C34 C35 118.5(3) . .
C41 C34 C33 117.9(3) . .
C35 C34 C33 123.5(3) . .
C51 C52 H52A 109.5 . .
C51 C52 H52B 109.5 . .
H52A C52 H52B 109.5 . .
C51 C52 H52C 109.5 . .
H52A C52 H52C 109.5 . .
H52B C52 H52C 109.5 . .
C37 C36 C35 120.2(3) . .
C37 C36 H36 119.9 . .
C35 C36 H36 119.9 . .
C46 C45 C44 120.4(4) . .
C46 C45 H45 119.8 . .
C44 C45 H45 119.8 . .
C21 C20 C19 119.9(4) . .
C21 C20 H20 120.0 . .
C19 C20 H20 120.0 . .
C24 C19 C20 118.6(3) . .
C24 C19 C18 116.8(4) . .
C20 C19 C18 124.6(4) . .
C13 C14 C15 120.1(4) . .
C13 C14 H14 119.9 . .
C15 C14 H14 119.9 . .
C14 C15 C16 120.2(4) . .
C14 C15 H15 119.9 . .
C16 C15 H15 119.9 . .
O8 C51 C52 109.6(4) . .
O8 C51 H51A 109.8 . .
C52 C51 H51A 109.8 . .
O8 C51 H51B 109.8 . .
C52 C51 H51B 109.8 . .
H51A C51 H51B 108.2 . .
C14 C13 C12 120.1(4) . .
C14 C13 H13 119.9 . .
C12 C13 H13 119.9 . .
C53 O9 H9A 109.5 . .
C53 C54 H54A 109.5 . .
C53 C54 H54B 109.5 . .
H54A C54 H54B 109.5 . .
C53 C54 H54C 109.5 . .
H54A C54 H54C 109.5 . .
H54B C54 H54C 109.5 . .
O9 C53 C54 115.4(5) . .
O9 C53 H53A 108.4 . .
C54 C53 H53A 108.4 . .
O9 C53 H53B 108.4 . .
C54 C53 H53B 108.4 . .
H53A C53 H53B 107.5 . .

loop_
_geom_bond_atom_site_label_1
_geom_bond_atom_site_label_2
_geom_bond_distance
_geom_bond_site_symmetry_2
Pr1 O6 2.428(2) 2_765
Pr1 O1 2.431(2) 2_765
Pr1 O5 2.472(2) .
Pr1 O7 2.482(2) .
Pr1 O3 2.511(2) .
Pr1 O8 2.559(2) .
Pr1 O4 2.566(2) .
Pr1 O2 2.568(2) .
Pr1 O1 2.613(2) .
Pr1 C17 2.902(3) .
Pr1 C1 2.951(3) .
Pr1 Pr1 4.1306(3) 2_765
O7 C49 1.441(4) .
O7 HO7 0.845(19) .
O3 C17 1.253(4) .
O1 C1 1.276(4) .
O1 Pr1 2.431(2) 2_765
O5 C33 1.253(4) .
O4 C17 1.259(4) .
O2 C1 1.246(4) .
O8 C51 1.410(4) .
O8 HO8 0.8375 .
O6 C33 1.264(4) .
O6 Pr1 2.428(2) 2_765
N2 C26 1.324(5) .
N2 C24 1.369(6) .
N3 C42 1.321(4) .
N3 C40 1.371(4) .
N1 C10 1.327(4) .
N1 C8 1.367(4) .
C4 C5 1.373(5) .
C4 C3 1.412(5) .
C4 H4 0.9500 .
C17 C18 1.517(5) .
C16 C15 1.387(5) .
C16 C11 1.389(5) .
C16 H16 0.9500 .
C8 C7 1.413(4) .
C8 C3 1.429(4) .
C33 C34 1.510(4) .
C1 C2 1.500(4) .
C27 C32 1.386(6) .
C27 C28 1.397(6) .
C27 C26 1.490(6) .
C40 C39 1.416(4) .
C40 C35 1.423(4) .
C10 C9 1.416(5) .
C10 C11 1.488(4) .
C32 C31 1.391(6) .
C32 H32 0.9500 .
C2 C9 1.364(5) .
C2 C3 1.416(4) .
C44 C45 1.391(5) .
C44 C43 1.392(5) .
C44 H44 0.9500 .
C24 C23 1.415(6) .
C24 C19 1.419(6) .
C6 C7 1.360(5) .
C6 C5 1.412(5) .
C6 H6 0.9500 .
C26 C25 1.417(5) .
C47 C46 1.382(6) .
C47 C48 1.389(5) .
C47 H47 0.9500 .
C46 C45 1.377(6) .
C46 H46 0.9500 .
C41 C34 1.373(4) .
C41 C42 1.415(4) .
C41 H41 0.9500 .
C9 H9 0.9500 .
C25 C18 1.374(5) .
C25 H25 0.9500 .
C31 C30 1.381(7) .
C31 H31 0.9500 .
C35 C36 1.416(4) .
C35 C34 1.427(4) .
C28 C29 1.385(7) .
C28 H28 0.9500 .
C18 C19 1.435(5) .
C49 C50 1.517(5) .
C49 H49A 0.9900 .
C49 H49B 0.9900 .
C30 C29 1.383(8) .
C30 H30 0.9500 .
C38 C39 1.364(4) .
C38 C37 1.414(4) .
C38 H38 0.9500 .
C21 C20 1.374(5) .
C21 C22 1.411(7) .
C21 H21 0.9500 .
C48 C43 1.402(5) .
C48 H48 0.9500 .
C39 H39 0.9500 .
C7 H7 0.9500 .
C43 C42 1.483(4) .
C50 H50A 0.9800 .
C50 H50B 0.9800 .
C50 H50C 0.9800 .
C29 H29 0.9500 .
C37 C36 1.374(5) .
C37 H37 0.9500 .
C5 H5 0.9500 .
C12 C13 1.388(5) .
C12 C11 1.400(5) .
C12 H12 0.9500 .
C23 C22 1.356(8) .
C23 H23 0.9500 .
C22 H22 0.9500 .
C52 C51 1.488(7) .
C52 H52A 0.9800 .
C52 H52B 0.9800 .
C52 H52C 0.9800 .
C36 H36 0.9500 .
C45 H45 0.9500 .
C20 C19 1.422(6) .
C20 H20 0.9500 .
C14 C13 1.381(6) .
C14 C15 1.386(7) .
C14 H14 0.9500 .
C15 H15 0.9500 .
C51 H51A 0.9900 .
C51 H51B 0.9900 .
C13 H13 0.9500 .
O9 C53 1.402(6) .
O9 H9A 0.8400 .
C54 C53 1.418(8) .
C54 H54A 0.9800 .
C54 H54B 0.9800 .
C54 H54C 0.9800 .
C53 H53A 0.9900 .
C53 H53B 0.9900 .
